data_7158885
loop_
_publ_author_name
'Zhao, Haoqiang'
'Zeng, Qi'
'yang, ji'
'Xu, Bing'
'Lei, Haimin'
'Xu, Lijin'
'Walsh, Patrick'

_publ_section_title
;
 Rhodium(I)-Catalyzed Directed Trideuteromethylation of (Hetero)arene C--H
 Bonds with CD3CO2D
;
_journal_name_full 'Organic &amp; Biomolecular Chemistry'
_journal_paper_doi 10.1039/D2OB01581A
_journal_year 2022
_chemical_formula_sum 'C15 H17 N4'
_chemical_formula_weight 253.32
_space_group_crystal_system monoclinic
_space_group_IT_number 14
_space_group_name_Hall '-P 2ybc'
_space_group_name_H-M_alt 'P 1 21/c 1'
_atom_sites_solution_hydrogens geom
_audit_creation_method SHELXL-2018/1
_audit_update_record
;
2021-08-07 deposited with the CCDC.	2022-09-08 downloaded from the CCDC.
;
_cell_angle_alpha 90
_cell_angle_beta 113.168(7)
_cell_angle_gamma 90
_cell_formula_units_Z 4
_cell_length_a 12.5969(7)
_cell_length_b 7.4254(3)
_cell_length_c 15.4359(8)
_cell_measurement_temperature 293(2)
_cell_volume 1327.39(13)
_computing_structure_refinement 'SHELXL-2018/1 (Sheldrick, 2018)'
_diffrn_ambient_temperature 293(2)
_diffrn_measured_fraction_theta_full 0.997
_diffrn_measured_fraction_theta_max 0.944
_diffrn_radiation_type CuK\a
_diffrn_radiation_wavelength 1.54184
_diffrn_reflns_av_R_equivalents 0.0259
_diffrn_reflns_av_unetI/netI 0.0301
_diffrn_reflns_Laue_measured_fraction_full 0.997
_diffrn_reflns_Laue_measured_fraction_max 0.944
_diffrn_reflns_limit_h_max 15
_diffrn_reflns_limit_h_min -14
_diffrn_reflns_limit_k_max 8
_diffrn_reflns_limit_k_min -8
_diffrn_reflns_limit_l_max 19
_diffrn_reflns_limit_l_min -19
_diffrn_reflns_number 7148
_diffrn_reflns_point_group_measured_fraction_full 0.997
_diffrn_reflns_point_group_measured_fraction_max 0.944
_diffrn_reflns_theta_full 67.684
_diffrn_reflns_theta_max 74.048
_diffrn_reflns_theta_min 3.817
_exptl_absorpt_coefficient_mu 0.618
_exptl_crystal_density_diffrn 1.268
_exptl_crystal_F_000 540
_refine_diff_density_max 0.183
_refine_diff_density_min -0.557
_refine_diff_density_rms 0.041
_refine_ls_extinction_coef 0.0025(6)
_refine_ls_extinction_expression Fc^*^=kFc[1+0.001xFc^2^\l^3^/sin(2\q)]^-1/4^
_refine_ls_extinction_method 'SHELXL-2018/1 (Sheldrick 2018)'
_refine_ls_goodness_of_fit_ref 1.094
_refine_ls_hydrogen_treatment constr
_refine_ls_matrix_type full
_refine_ls_number_parameters 176
_refine_ls_number_reflns 2547
_refine_ls_number_restraints 0
_refine_ls_restrained_S_all 1.094
_refine_ls_R_factor_all 0.0512
_refine_ls_R_factor_gt 0.0435
_refine_ls_shift/su_max 0.001
_refine_ls_shift/su_mean 0.000
_refine_ls_structure_factor_coef Fsqd
_refine_ls_weighting_details 'w=1/[\s^2^(Fo^2^)+(0.0716P)^2^+0.1858P] where P=(Fo^2^+2Fc^2^)/3'
_refine_ls_weighting_scheme calc
_refine_ls_wR_factor_gt 0.1257
_refine_ls_wR_factor_ref 0.1321
_reflns_Friedel_coverage 0.000
_reflns_number_gt 2113
_reflns_number_total 2547
_reflns_threshold_expression 'I > 2\s(I)'
_cod_data_source_file d2ob01581a2.cif
_cod_data_source_block exp_5929
_cod_original_cell_volume 1327.40(13)
_cod_original_sg_symbol_H-M 'P 21/c'
_cod_database_code 7158885
_shelx_shelxl_version_number 2018/1
_shelx_space_group_comment
;
The symmetry employed for this shelxl refinement is uniquely defined
by the following loop, which should always be used as a source of
symmetry information in preference to the above space-group names.
They are only intended as comments.
;

loop_
_space_group_symop_operation_xyz
'x, y, z'
'-x, y+1/2, -z+1/2'
'-x, -y, -z'
'x, -y-1/2, z-1/2'

loop_
_atom_site_label
_atom_site_type_symbol
_atom_site_fract_x
_atom_site_fract_y
_atom_site_fract_z
_atom_site_U_iso_or_equiv
_atom_site_adp_type
_atom_site_occupancy
_atom_site_site_symmetry_order
_atom_site_calc_flag
_atom_site_refinement_flags_posn
_atom_site_refinement_flags_adp
_atom_site_refinement_flags_occupancy
_atom_site_disorder_assembly
_atom_site_disorder_group
N5 N 0.35701(11) 0.42459(18) 0.19766(8) 0.0413(3) Uani 1 1 d . . . . .
N9 N 0.29090(11) 0.35223(19) 0.42848(8) 0.0459(3) Uani 1 1 d . . . . .
H9 H 0.276448 0.336870 0.477990 0.055 Uiso 1 1 calc R U . . .
N3 N 0.24590(12) 0.18190(18) 0.19135(9) 0.0441(3) Uani 1 1 d . . . . .
N7 N 0.38852(12) 0.53304(19) 0.35362(9) 0.0466(3) Uani 1 1 d . . . . .
C1 C 0.24599(13) 0.2399(2) 0.35487(10) 0.0393(3) Uani 1 1 d . . . . .
C10 C 0.17019(13) 0.0909(2) 0.35943(10) 0.0414(4) Uani 1 1 d . . . . .
C4 C 0.29606(14) 0.2790(2) 0.14755(10) 0.0444(4) Uani 1 1 d . . . . .
H4 H 0.290884 0.251613 0.087227 0.053 Uiso 1 1 calc R U . . .
C6 C 0.34371(12) 0.4192(2) 0.28131(10) 0.0385(3) Uani 1 1 d . . . . .
C15 C 0.19107(15) -0.0808(2) 0.33318(12) 0.0489(4) Uani 1 1 d . . . . .
H15 H 0.251391 -0.097932 0.313635 0.059 Uiso 1 1 calc R U . . .
C11 C 0.07737(14) 0.1188(2) 0.38701(11) 0.0462(4) Uani 1 1 d . . . . .
C8 C 0.35806(14) 0.4878(2) 0.42427(11) 0.0483(4) Uani 1 1 d . . . . .
H8 H 0.387559 0.560302 0.477591 0.058 Uiso 1 1 calc R U . . .
C17 C 0.41378(16) 0.5717(2) 0.16797(12) 0.0511(4) Uani 1 1 d . . . . .
H17 H 0.480638 0.611581 0.223314 0.061 Uiso 1 1 calc R U . . .
C2 C 0.27444(12) 0.2693(2) 0.27687(10) 0.0379(3) Uani 1 1 d . . . . .
C14 C 0.12386(16) -0.2261(2) 0.33567(13) 0.0548(4) Uani 1 1 d . . . . .
H14 H 0.139967 -0.340429 0.319468 0.066 Uiso 1 1 calc R U . . .
C16 C 0.04501(17) 0.3005(3) 0.41130(15) 0.0587(5) Uani 1 1 d . . . . .
H16A H 0.100009 0.336590 0.472134 0.088 Uiso 1 1 calc R U . . .
H16B H -0.030538 0.294674 0.412485 0.088 Uiso 1 1 calc R U . . .
H16C H 0.044848 0.386580 0.364850 0.088 Uiso 1 1 calc R U . . .
C13 C 0.03262(16) -0.1999(2) 0.36241(13) 0.0564(5) Uani 1 1 d . . . . .
H13 H -0.013621 -0.296590 0.363842 0.068 Uiso 1 1 calc R U . . .
C12 C 0.01023(15) -0.0297(3) 0.38703(13) 0.0541(4) Uani 1 1 d . . . . .
H12 H -0.052076 -0.013829 0.404267 0.065 Uiso 1 1 calc R U . . .
C19 C 0.45698(18) 0.5068(3) 0.09498(14) 0.0637(5) Uani 1 1 d . . . . .
H19A H 0.507766 0.406077 0.119582 0.095 Uiso 1 1 calc R U . . .
H19B H 0.498026 0.602351 0.079762 0.095 Uiso 1 1 calc R U . . .
H19C H 0.392608 0.470650 0.039196 0.095 Uiso 1 1 calc R U . . .
C18 C 0.3319(3) 0.7293(3) 0.1332(2) 0.0882(8) Uani 1 1 d . . . . .
H18A H 0.267988 0.695738 0.076506 0.132 Uiso 1 1 calc R U . . .
H18B H 0.371771 0.829454 0.120500 0.132 Uiso 1 1 calc R U . . .
H18C H 0.303915 0.762683 0.180511 0.132 Uiso 1 1 calc R U . . .

loop_
_atom_site_aniso_label
_atom_site_aniso_U_11
_atom_site_aniso_U_22
_atom_site_aniso_U_33
_atom_site_aniso_U_23
_atom_site_aniso_U_13
_atom_site_aniso_U_12
N5 0.0456(7) 0.0492(7) 0.0346(6) -0.0025(5) 0.0217(5) -0.0053(5)
N9 0.0508(7) 0.0587(8) 0.0330(6) 0.0006(5) 0.0218(6) -0.0017(6)
N3 0.0505(7) 0.0482(7) 0.0387(6) -0.0063(5) 0.0232(6) -0.0053(6)
N7 0.0501(7) 0.0543(8) 0.0394(7) -0.0081(5) 0.0220(6) -0.0090(6)
C1 0.0406(7) 0.0454(8) 0.0347(7) 0.0032(6) 0.0178(6) 0.0034(6)
C10 0.0438(8) 0.0474(8) 0.0357(7) 0.0067(6) 0.0187(6) 0.0017(6)
C4 0.0504(8) 0.0525(9) 0.0359(7) -0.0064(6) 0.0228(6) -0.0048(7)
C6 0.0389(7) 0.0458(8) 0.0340(7) -0.0004(6) 0.0177(6) 0.0005(6)
C15 0.0491(8) 0.0512(9) 0.0504(9) 0.0014(7) 0.0240(7) 0.0008(7)
C11 0.0484(8) 0.0524(9) 0.0437(8) 0.0078(7) 0.0245(7) 0.0036(7)
C8 0.0529(9) 0.0595(10) 0.0357(7) -0.0092(7) 0.0207(7) -0.0078(7)
C17 0.0606(10) 0.0572(10) 0.0441(8) -0.0034(7) 0.0298(7) -0.0153(8)
C2 0.0385(7) 0.0432(8) 0.0350(7) 0.0000(6) 0.0175(6) 0.0006(6)
C14 0.0568(10) 0.0464(9) 0.0615(10) 0.0017(7) 0.0236(8) -0.0010(7)
C16 0.0580(10) 0.0594(11) 0.0701(11) 0.0018(9) 0.0374(9) 0.0043(8)
C13 0.0540(10) 0.0510(10) 0.0653(11) 0.0081(8) 0.0247(8) -0.0072(7)
C12 0.0495(9) 0.0616(10) 0.0593(10) 0.0097(8) 0.0301(8) -0.0008(8)
C19 0.0661(11) 0.0800(13) 0.0621(11) -0.0078(9) 0.0438(10) -0.0157(9)
C18 0.136(2) 0.0611(13) 0.1051(18) 0.0197(12) 0.0875(18) 0.0134(13)

loop_
_atom_type_symbol
_atom_type_description
_atom_type_scat_dispersion_real
_atom_type_scat_dispersion_imag
_atom_type_scat_source
C C 0.0181 0.0091 'International Tables Vol C Tables 4.2.6.8 and 6.1.1.4'
H H 0.0000 0.0000 'International Tables Vol C Tables 4.2.6.8 and 6.1.1.4'
N N 0.0311 0.0180 'International Tables Vol C Tables 4.2.6.8 and 6.1.1.4'

loop_
_geom_angle_atom_site_label_1
_geom_angle_atom_site_label_2
_geom_angle_atom_site_label_3
_geom_angle
_geom_angle_site_symmetry_1
_geom_angle_site_symmetry_3
_geom_angle_publ_flag
C6 N5 C4 105.04(12) . . ?
C6 N5 C17 124.78(13) . . ?
C4 N5 C17 129.79(12) . . ?
C8 N9 C1 119.49(12) . . ?
C8 N9 H9 120.3 . . ?
C1 N9 H9 120.3 . . ?
C4 N3 C2 103.72(13) . . ?
C8 N7 C6 111.16(14) . . ?
N9 C1 C2 117.73(14) . . ?
N9 C1 C10 119.27(12) . . ?
C2 C1 C10 123.00(13) . . ?
C15 C10 C11 119.75(15) . . ?
C15 C10 C1 118.08(13) . . ?
C11 C10 C1 122.15(15) . . ?
N3 C4 N5 114.77(13) . . ?
N3 C4 H4 122.6 . . ?
N5 C4 H4 122.6 . . ?
N7 C6 N5 127.04(14) . . ?
N7 C6 C2 126.51(13) . . ?
N5 C6 C2 106.45(12) . . ?
C14 C15 C10 121.23(15) . . ?
C14 C15 H15 119.4 . . ?
C10 C15 H15 119.4 . . ?
C12 C11 C10 117.48(16) . . ?
C12 C11 C16 119.25(15) . . ?
C10 C11 C16 123.21(15) . . ?
N9 C8 N7 128.50(14) . . ?
N9 C8 H8 115.7 . . ?
N7 C8 H8 115.7 . . ?
N5 C17 C19 110.88(15) . . ?
N5 C17 C18 109.71(15) . . ?
C19 C17 C18 112.22(17) . . ?
N5 C17 H17 108.0 . . ?
C19 C17 H17 108.0 . . ?
C18 C17 H17 108.0 . . ?
N3 C2 C6 110.02(12) . . ?
N3 C2 C1 133.41(14) . . ?
C6 C2 C1 116.55(13) . . ?
C13 C14 C15 119.40(17) . . ?
C13 C14 H14 120.3 . . ?
C15 C14 H14 120.3 . . ?
C11 C16 H16A 109.5 . . ?
C11 C16 H16B 109.5 . . ?
H16A C16 H16B 109.5 . . ?
C11 C16 H16C 109.5 . . ?
H16A C16 H16C 109.5 . . ?
H16B C16 H16C 109.5 . . ?
C14 C13 C12 119.71(16) . . ?
C14 C13 H13 120.1 . . ?
C12 C13 H13 120.1 . . ?
C13 C12 C11 122.41(16) . . ?
C13 C12 H12 118.8 . . ?
C11 C12 H12 118.8 . . ?
C17 C19 H19A 109.5 . . ?
C17 C19 H19B 109.5 . . ?
H19A C19 H19B 109.5 . . ?
C17 C19 H19C 109.5 . . ?
H19A C19 H19C 109.5 . . ?
H19B C19 H19C 109.5 . . ?
C17 C18 H18A 109.5 . . ?
C17 C18 H18B 109.5 . . ?
H18A C18 H18B 109.5 . . ?
C17 C18 H18C 109.5 . . ?
H18A C18 H18C 109.5 . . ?
H18B C18 H18C 109.5 . . ?

loop_
_geom_bond_atom_site_label_1
_geom_bond_atom_site_label_2
_geom_bond_distance
_geom_bond_site_symmetry_2
_geom_bond_publ_flag
N5 C6 1.3664(18) . ?
N5 C4 1.375(2) . ?
N5 C17 1.474(2) . ?
N9 C8 1.333(2) . ?
N9 C1 1.342(2) . ?
N9 H9 0.8600 . ?
N3 C4 1.308(2) . ?
N3 C2 1.3854(19) . ?
N7 C8 1.334(2) . ?
N7 C6 1.336(2) . ?
C1 C2 1.4019(19) . ?
C1 C10 1.481(2) . ?
C10 C15 1.394(2) . ?
C10 C11 1.408(2) . ?
C4 H4 0.9300 . ?
C6 C2 1.399(2) . ?
C15 C14 1.381(2) . ?
C15 H15 0.9300 . ?
C11 C12 1.390(2) . ?
C11 C16 1.499(3) . ?
C8 H8 0.9300 . ?
C17 C19 1.510(2) . ?
C17 C18 1.512(3) . ?
C17 H17 0.9800 . ?
C14 C13 1.379(3) . ?
C14 H14 0.9300 . ?
C16 H16A 0.9600 . ?
C16 H16B 0.9600 . ?
C16 H16C 0.9600 . ?
C13 C12 1.381(3) . ?
C13 H13 0.9300 . ?
C12 H12 0.9300 . ?
C19 H19A 0.9600 . ?
C19 H19B 0.9600 . ?
C19 H19C 0.9600 . ?
C18 H18A 0.9600 . ?
C18 H18B 0.9600 . ?
C18 H18C 0.9600 . ?

loop_
_geom_torsion_atom_site_label_1
_geom_torsion_atom_site_label_2
_geom_torsion_atom_site_label_3
_geom_torsion_atom_site_label_4
_geom_torsion
_geom_torsion_site_symmetry_1
_geom_torsion_site_symmetry_2
_geom_torsion_site_symmetry_3
_geom_torsion_site_symmetry_4
_geom_torsion_publ_flag
C8 N9 C1 C2 1.3(2) . . . . ?
C8 N9 C1 C10 -179.22(14) . . . . ?
N9 C1 C10 C15 -132.46(15) . . . . ?
C2 C1 C10 C15 47.0(2) . . . . ?
N9 C1 C10 C11 49.1(2) . . . . ?
C2 C1 C10 C11 -131.47(16) . . . . ?
C2 N3 C4 N5 0.46(18) . . . . ?
C6 N5 C4 N3 -0.19(19) . . . . ?
C17 N5 C4 N3 -173.17(15) . . . . ?
C8 N7 C6 N5 -179.96(15) . . . . ?
C8 N7 C6 C2 -0.6(2) . . . . ?
C4 N5 C6 N7 179.31(15) . . . . ?
C17 N5 C6 N7 -7.3(2) . . . . ?
C4 N5 C6 C2 -0.17(16) . . . . ?
C17 N5 C6 C2 173.26(14) . . . . ?
C11 C10 C15 C14 -1.5(2) . . . . ?
C1 C10 C15 C14 -179.99(15) . . . . ?
C15 C10 C11 C12 0.3(2) . . . . ?
C1 C10 C11 C12 178.73(14) . . . . ?
C15 C10 C11 C16 -176.64(16) . . . . ?
C1 C10 C11 C16 1.8(2) . . . . ?
C1 N9 C8 N7 0.8(3) . . . . ?
C6 N7 C8 N9 -1.2(3) . . . . ?
C6 N5 C17 C19 157.00(16) . . . . ?
C4 N5 C17 C19 -31.3(2) . . . . ?
C6 N5 C17 C18 -78.5(2) . . . . ?
C4 N5 C17 C18 93.2(2) . . . . ?
C4 N3 C2 C6 -0.56(17) . . . . ?
C4 N3 C2 C1 177.60(17) . . . . ?
N7 C6 C2 N3 -179.02(15) . . . . ?
N5 C6 C2 N3 0.46(17) . . . . ?
N7 C6 C2 C1 2.5(2) . . . . ?
N5 C6 C2 C1 -178.04(13) . . . . ?
N9 C1 C2 N3 179.24(16) . . . . ?
C10 C1 C2 N3 -0.2(3) . . . . ?
N9 C1 C2 C6 -2.7(2) . . . . ?
C10 C1 C2 C6 177.83(13) . . . . ?
C10 C15 C14 C13 1.6(3) . . . . ?
C15 C14 C13 C12 -0.5(3) . . . . ?
C14 C13 C12 C11 -0.7(3) . . . . ?
C10 C11 C12 C13 0.8(3) . . . . ?
C16 C11 C12 C13 177.84(18) . . . . ?
